data_2018963
loop_
_publ_author_name
'Kelch, Andr\'e'
'Dix, Ina'
'Hopf, Henning'
'Jones, Peter G.'

_publ_section_title
;
 Bromine--bromine interactions in the packing of
 <i>cis</i>,<i>trans</i>,<i>cis</i>-1,2,3,4-tetrakis(bromomethyl)cyclobutane
;
_journal_coeditor_code GZ3236
_journal_issue 6
_journal_name_full 'Acta Crystallographica Section C'
_journal_page_first 627
_journal_page_last 629
_journal_paper_doi 10.1107/S0108270113010597
_journal_volume 69
_journal_year 2013
_chemical_formula_iupac 'C8 H12 Br4'
_chemical_formula_moiety 'C8 H12 Br4'
_chemical_formula_sum 'C8 H12 Br4'
_chemical_formula_weight 427.82
_chemical_name_systematic
;
<i>cis</i>,<i>trans</i>,<i>cis</i>-1,2,3,4-Tetrakis(bromomethyl)cyclobutane
;
_space_group_IT_number 14
_symmetry_cell_setting monoclinic
_symmetry_space_group_name_Hall '-P 2yn'
_symmetry_space_group_name_H-M 'P 1 21/n 1'
_atom_sites_solution_hydrogens geom
_atom_sites_solution_primary direct
_atom_sites_solution_secondary difmap
_audit_creation_method SHELXL97
_cell_angle_alpha 90.00
_cell_angle_beta 110.70(3)
_cell_angle_gamma 90.00
_cell_formula_units_Z 2
_cell_length_a 7.410(4)
_cell_length_b 9.742(4)
_cell_length_c 8.640(3)
_cell_measurement_reflns_used 48
_cell_measurement_temperature 143(2)
_cell_measurement_theta_max 11.5
_cell_measurement_theta_min 10
_cell_volume 583.4(5)
_computing_cell_refinement 'DIF4 (Stoe & Cie, 1992)'
_computing_data_collection 'DIF4 (Stoe & Cie, 1992)'
_computing_data_reduction 'REDU4 (Stoe & Cie, 1992)'
_computing_molecular_graphics 'XP (Siemens, 1994)'
_computing_publication_material 'SHELXL97 (Sheldrick, 2008)'
_computing_structure_refinement 'SHELXL97 (Sheldrick, 2008)'
_computing_structure_solution 'SHELXS97 (Sheldrick, 2008)'
_diffrn_ambient_temperature 143(2)
_diffrn_measured_fraction_theta_full 1.000
_diffrn_measured_fraction_theta_max 1.000
_diffrn_measurement_device_type 'Stoe STADI-4'
_diffrn_measurement_method '\w and \q scans'
_diffrn_radiation_monochromator graphite
_diffrn_radiation_source 'fine-focus sealed tube'
_diffrn_radiation_type MoK\a
_diffrn_radiation_wavelength 0.71073
_diffrn_reflns_av_R_equivalents 0.0509
_diffrn_reflns_av_sigmaI/netI 0.0496
_diffrn_reflns_limit_h_max 0
_diffrn_reflns_limit_h_min -9
_diffrn_reflns_limit_k_max 10
_diffrn_reflns_limit_k_min -12
_diffrn_reflns_limit_l_max 11
_diffrn_reflns_limit_l_min -10
_diffrn_reflns_number 2736
_diffrn_reflns_theta_full 27.53
_diffrn_reflns_theta_max 27.53
_diffrn_reflns_theta_min 3.12
_diffrn_standards_decay_% 0
_diffrn_standards_interval_time 60
_diffrn_standards_number 3
_exptl_absorpt_coefficient_mu 13.745
_exptl_absorpt_correction_T_max 1.000
_exptl_absorpt_correction_T_min 0.567
_exptl_absorpt_correction_type psi-scan
_exptl_absorpt_process_details '(XPREP; Siemens, 1990)'
_exptl_crystal_colour colourless
_exptl_crystal_density_diffrn 2.435
_exptl_crystal_density_method 'not measured'
_exptl_crystal_description prism
_exptl_crystal_F_000 400
_exptl_crystal_size_max 0.48
_exptl_crystal_size_mid 0.30
_exptl_crystal_size_min 0.30
_refine_diff_density_max 1.063
_refine_diff_density_min -0.854
_refine_ls_extinction_coef 0.0219(17)
_refine_ls_extinction_expression Fc^*^=kFc[1+0.001xFc^2^\l^3^/sin(2\q)]^-1/4^
_refine_ls_extinction_method 'SHELXL97 (Sheldrick, 2008)'
_refine_ls_goodness_of_fit_ref 1.082
_refine_ls_hydrogen_treatment constr
_refine_ls_matrix_type full
_refine_ls_number_parameters 56
_refine_ls_number_reflns 1344
_refine_ls_number_restraints 0
_refine_ls_restrained_S_all 1.082
_refine_ls_R_factor_all 0.0447
_refine_ls_R_factor_gt 0.0352
_refine_ls_shift/su_max 0.000
_refine_ls_shift/su_mean 0.000
_refine_ls_structure_factor_coef Fsqd
_refine_ls_weighting_details 'calc w = 1/[\s^2^(Fo^2^)+(0.0439P)^2^+0.5416P] where P=(Fo^2^+2Fc^2^)/3'
_refine_ls_weighting_scheme calc
_refine_ls_wR_factor_gt 0.0837
_refine_ls_wR_factor_ref 0.0891
_reflns_number_gt 1153
_reflns_number_total 1344
_reflns_threshold_expression I>2\s(I)
_cod_data_source_file gz3236.cif
_cod_data_source_block I
_cod_original_cell_volume 583.5(4)
_cod_original_sg_symbol_H-M 'P 21/n'
_cod_database_code 2018963
_cod_database_fobs_code 2018963

loop_
_symmetry_equiv_pos_as_xyz
'x, y, z'
'-x+1/2, y+1/2, -z+1/2'
'-x, -y, -z'
'x-1/2, -y-1/2, z-1/2'

loop_
_atom_site_type_symbol
_atom_site_label
_atom_site_fract_x
_atom_site_fract_y
_atom_site_fract_z
_atom_site_U_iso_or_equiv
_atom_site_adp_type
_atom_site_calc_flag
_atom_site_refinement_flags
_atom_site_occupancy
_atom_site_symmetry_multiplicity
Br Br1 0.21708(6) 0.38542(5) 0.06009(5) 0.02412(18) Uani d . 1 1
Br Br2 0.17559(8) 0.28606(5) 0.64208(6) 0.0355(2) Uani d . 1 1
C C1 0.3969(6) 0.4324(4) 0.4086(5) 0.0171(8) Uani d . 1 1
H H1 0.4139 0.3306 0.4193 0.021 Uiso calc R 1 1
C C2 0.4072(5) 0.4961(4) 0.5759(5) 0.0167(8) Uani d . 1 1
H H2 0.3024 0.5653 0.5601 0.020 Uiso calc R 1 1
C C3 0.2165(6) 0.4675(4) 0.2675(5) 0.0196(8) Uani d . 1 1
H H3A 0.2053 0.5685 0.2551 0.024 Uiso calc R 1 1
H H3B 0.1032 0.4337 0.2917 0.024 Uiso calc R 1 1
C C4 0.4147(7) 0.3947(5) 0.7099(5) 0.0261(10) Uani d . 1 1
H H4A 0.4303 0.4443 0.8138 0.031 Uiso calc R 1 1
H H4B 0.5269 0.3329 0.7305 0.031 Uiso calc R 1 1

loop_
_atom_site_aniso_label
_atom_site_aniso_U_11
_atom_site_aniso_U_22
_atom_site_aniso_U_33
_atom_site_aniso_U_12
_atom_site_aniso_U_13
_atom_site_aniso_U_23
Br1 0.0237(3) 0.0319(3) 0.0147(2) -0.00143(17) 0.00425(18) -0.00532(15)
Br2 0.0423(3) 0.0415(3) 0.0261(3) -0.0217(2) 0.0163(2) -0.0064(2)
C1 0.0174(19) 0.0182(17) 0.0141(17) -0.0009(16) 0.0036(15) 0.0003(16)
C2 0.0132(18) 0.0215(19) 0.0152(17) 0.0003(15) 0.0050(14) 0.0005(16)
C3 0.020(2) 0.024(2) 0.0130(17) 0.0018(16) 0.0044(16) -0.0027(15)
C4 0.032(2) 0.032(2) 0.0154(19) -0.0133(19) 0.0097(18) -0.0020(17)

loop_
_atom_type_symbol
_atom_type_description
_atom_type_scat_dispersion_real
_atom_type_scat_dispersion_imag
_atom_type_scat_source
C C 0.0033 0.0016 'International Tables Vol C Tables 4.2.6.8 and 6.1.1.4'
H H 0.0000 0.0000 'International Tables Vol C Tables 4.2.6.8 and 6.1.1.4'
Br Br -0.2901 2.4595 'International Tables Vol C Tables 4.2.6.8 and 6.1.1.4'

loop_
_geom_angle_atom_site_label_1
_geom_angle_atom_site_label_2
_geom_angle_atom_site_label_3
_geom_angle_site_symmetry_3
_geom_angle
_geom_angle_publ_flag
C3 C1 C2 . 113.8(3) ?
C3 C1 C2 3_666 120.0(3) ?
C2 C1 C2 3_666 90.2(3) y
C4 C2 C1 . 115.4(3) ?
C4 C2 C1 3_666 116.3(3) ?
C1 C2 C1 3_666 89.8(3) y
C1 C3 Br1 . 111.1(3) ?
C2 C4 Br2 . 109.8(3) ?
C3 C1 H1 . 110.4 ?
C2 C1 H1 . 110.4 ?
C4 C2 H2 . 111.2 ?
C1 C2 H2 . 111.2 ?
C1 C3 H3A . 109.4 ?
Br1 C3 H3A . 109.4 ?
C1 C3 H3B . 109.4 ?
Br1 C3 H3B . 109.4 ?
H3A C3 H3B . 108.0 ?
C2 C4 H4A . 109.7 ?
Br2 C4 H4A . 109.7 ?
C2 C4 H4B . 109.7 ?
Br2 C4 H4B . 109.7 ?
H4A C4 H4B . 108.2 ?

loop_
_geom_bond_atom_site_label_1
_geom_bond_atom_site_label_2
_geom_bond_site_symmetry_2
_geom_bond_distance
_geom_bond_publ_flag
Br1 C3 . 1.964(4) ?
Br2 C4 . 1.967(5) ?
C1 C3 . 1.496(5) ?
C1 C2 . 1.550(5) y
C1 C2 3_666 1.572(5) y
C2 C4 . 1.508(6) ?
C1 H1 . 1.0000 ?
C2 H2 . 1.0000 ?
C3 H3A . 0.9900 ?
C3 H3B . 0.9900 ?
C4 H4A . 0.9900 ?
C4 H4B . 0.9900 ?

loop_
_geom_hbond_atom_site_label_D
_geom_hbond_atom_site_label_H
_geom_hbond_atom_site_label_A
_geom_hbond_site_symmetry_A
_geom_hbond_distance_DH
_geom_hbond_distance_HA
_geom_hbond_distance_DA
_geom_hbond_angle_DHA
C1 H1 Br1 4_666 1.00 3.00 3.838(4) 141.6
C4 H4A Br1 1_556 0.99 3.12 3.800(5) 127.2
C4 H4A Br1 3_666 0.99 2.96 3.486(5) 114.4

loop_
_geom_torsion_atom_site_label_1
_geom_torsion_atom_site_label_2
_geom_torsion_atom_site_label_3
_geom_torsion_atom_site_label_4
_geom_torsion_site_symmetry_1
_geom_torsion_site_symmetry_4
_geom_torsion
C3 C1 C2 C4 . . 117.5(4)
C2 C1 C2 C4 3_666 . -119.2(4)
C3 C1 C2 C1 . 3_666 -123.3(4)
C2 C1 C3 Br1 . . 179.0(3)
C2 C1 C3 Br1 3_666 . 74.0(4)
C1 C2 C4 Br2 . . -63.3(4)
C1 C2 C4 Br2 3_666 . -166.6(3)
